data_1574172
loop_
_publ_author_name
'Wei, Jun-Hua'
'Xiao, Yao'
'Luo, Jian-Bin'
'He, Zi-Lin'
'Chen, Jing-Hua'
'Peng, Qing-Peng'
'Kuang, Dai-Bin'

_publ_section_title
;
 Anion--\p interaction guided switchable TADF and low-temperature
 phosphorescence in phosphonium salts for multiplexed anti-counterfeiting
;
_journal_issue 17
_journal_name_full 'Chemical Science'
_journal_page_first 7239
_journal_page_last 7248
_journal_paper_doi 10.1039/D5SC00522A
_journal_volume 16
_journal_year 2025
_chemical_formula_moiety 'C29 H31 N P, B F4'
_chemical_formula_sum 'C29 H31 B F4 N P'
_chemical_formula_weight 511.33
_space_group_crystal_system monoclinic
_space_group_IT_number 14
_space_group_name_Hall '-P 2yn'
_space_group_name_H-M_alt 'P 1 21/n 1'
_atom_sites_solution_hydrogens geom
_atom_sites_solution_primary dual
_audit_creation_date 2024-04-29
_audit_creation_method
;
Olex2 1.2
(compiled 2018.05.29 svn.r3508 for OlexSys, GUI svn.r5506)
;
_audit_update_record
;
2024-12-12 deposited with the CCDC.	2025-03-14 downloaded from the CCDC.
;
_cell_angle_alpha 90
_cell_angle_beta 94.380(3)
_cell_angle_gamma 90
_cell_formula_units_Z 4
_cell_length_a 9.6378(8)
_cell_length_b 8.2283(8)
_cell_length_c 32.674(3)
_cell_measurement_reflns_used 6941
_cell_measurement_temperature 100(2)
_cell_measurement_theta_max 26.460
_cell_measurement_theta_min 2.501
_cell_volume 2583.6(4)
_computing_cell_refinement 'SAINT V8.38A (?, 2016)'
_computing_data_reduction 'SAINT V8.38A (?, 2016)'
_computing_molecular_graphics 'Olex2 (Dolomanov et al., 2009)'
_computing_publication_material 'Olex2 (Dolomanov et al., 2009)'
_computing_structure_refinement 'ShelXL (Sheldrick, 2015)'
_computing_structure_solution 'ShelXT (Sheldrick, 2015)'
_diffrn_ambient_temperature 99.99
_diffrn_measured_fraction_theta_full 0.999
_diffrn_measured_fraction_theta_max 0.995
_diffrn_measurement_device_type 'Bruker APEX-II CCD'
_diffrn_measurement_method '\f and \w scans'
_diffrn_radiation_type MoK\a
_diffrn_radiation_wavelength 0.71073
_diffrn_reflns_av_R_equivalents 0.0863
_diffrn_reflns_av_unetI/netI 0.0677
_diffrn_reflns_Laue_measured_fraction_full 0.999
_diffrn_reflns_Laue_measured_fraction_max 0.995
_diffrn_reflns_limit_h_max 12
_diffrn_reflns_limit_h_min -11
_diffrn_reflns_limit_k_max 10
_diffrn_reflns_limit_k_min -10
_diffrn_reflns_limit_l_max 40
_diffrn_reflns_limit_l_min -41
_diffrn_reflns_number 25886
_diffrn_reflns_point_group_measured_fraction_full 0.999
_diffrn_reflns_point_group_measured_fraction_max 0.995
_diffrn_reflns_theta_full 25.242
_diffrn_reflns_theta_max 26.542
_diffrn_reflns_theta_min 2.501
_diffrn_standards_number 0
_exptl_absorpt_coefficient_mu 0.154
_exptl_absorpt_correction_T_max 0.7454
_exptl_absorpt_correction_T_min 0.4906
_exptl_absorpt_correction_type multi-scan
_exptl_absorpt_process_details
;
SADABS-2016/2 (Bruker,2016/2) was used for absorption correction.
wR2(int) was 0.1627 before and 0.0826 after correction.
The Ratio of minimum to maximum transmission is 0.6582.
The \l/2 correction factor is Not present.
;
_exptl_crystal_colour 'clear light colourless'
_exptl_crystal_colour_lustre clear
_exptl_crystal_colour_modifier light
_exptl_crystal_colour_primary colourless
_exptl_crystal_density_diffrn 1.315
_exptl_crystal_description needle
_exptl_crystal_F_000 1072
_exptl_crystal_size_max 0.3
_exptl_crystal_size_mid 0.3
_exptl_crystal_size_min 0.1
_refine_diff_density_max 0.266
_refine_diff_density_min -0.448
_refine_diff_density_rms 0.059
_refine_ls_extinction_method none
_refine_ls_goodness_of_fit_ref 1.046
_refine_ls_hydrogen_treatment constr
_refine_ls_matrix_type full
_refine_ls_number_parameters 328
_refine_ls_number_reflns 5348
_refine_ls_number_restraints 0
_refine_ls_restrained_S_all 1.046
_refine_ls_R_factor_all 0.0639
_refine_ls_R_factor_gt 0.0430
_refine_ls_shift/su_max 0.001
_refine_ls_shift/su_mean 0.000
_refine_ls_structure_factor_coef Fsqd
_refine_ls_weighting_details 'w=1/[\s^2^(Fo^2^)+(0.0246P)^2^+1.4488P] where P=(Fo^2^+2Fc^2^)/3'
_refine_ls_weighting_scheme calc
_refine_ls_wR_factor_gt 0.0960
_refine_ls_wR_factor_ref 0.1078
_reflns_Friedel_coverage 0.000
_reflns_number_gt 4134
_reflns_number_total 5348
_reflns_threshold_expression 'I > 2\s(I)'
_cod_data_source_file d5sc00522a2.cif
_cod_data_source_block bf4
_cod_depositor_comments 'Adding full bibliography for 1574171--1574173.cif.'
_cod_database_code 1574172
_shelx_shelxl_version_number 2014/7
_shelx_space_group_comment
;
The symmetry employed for this shelxl refinement is uniquely defined
by the following loop, which should always be used as a source of
symmetry information in preference to the above space-group names.
They are only intended as comments.
;
_shelx_estimated_absorpt_t_max 0.985
_shelx_estimated_absorpt_t_min 0.955
_olex2_refinement_description
;
1. Fixed Uiso
 At 1.2 times of:
  All C(H) groups, All C(H,H) groups
 At 1.5 times of:
  All C(H,H,H) groups
2.a Secondary CH2 refined with riding coordinates:
 C00D(H00C,H00D), C00I(H00E,H00I)
2.b Aromatic/amide H refined with riding coordinates:
 C00A(H00A), C00B(H00B), C00F(H00F), C00G(H00G), C00H(H00H), C00J(H00J),
 C00K(H00K), C00L(H00L), C00M(H00M), C00N(H00N), C00O(H00O), C00Q(H00Q),
 C00R(H00R), C00S(H00S), C00T(H00T), C00U(H00U), C00V(H00V), C00W(H00W)
2.c Idealised Me refined as rotating group:
 C00X(H00P,H00X,H00Y), C00Y(H00Z,H,HA), C00Z(H00,HB,HC)
;
_olex2_submission_special_instructions 'No special instructions were received'

loop_
_space_group_symop_operation_xyz
'x, y, z'
'-x+1/2, y+1/2, -z+1/2'
'-x, -y, -z'
'x-1/2, -y-1/2, z-1/2'

loop_
_atom_site_label
_atom_site_type_symbol
_atom_site_fract_x
_atom_site_fract_y
_atom_site_fract_z
_atom_site_U_iso_or_equiv
_atom_site_adp_type
_atom_site_occupancy
_atom_site_site_symmetry_order
_atom_site_calc_flag
_atom_site_refinement_flags_posn
_atom_site_refinement_flags_adp
_atom_site_refinement_flags_occupancy
_atom_site_disorder_assembly
_atom_site_disorder_group
P001 P 0.64829(5) 0.40595(6) 0.40089(2) 0.01228(12) Uani 1 1 d . . . . .
F002 F 0.32032(11) 0.24077(14) 0.10970(3) 0.0249(3) Uani 1 1 d . . . . .
F003 F 0.52690(12) 0.10832(15) 0.11826(4) 0.0336(3) Uani 1 1 d . . . . .
F004 F 0.52487(13) 0.38126(15) 0.10977(4) 0.0335(3) Uani 1 1 d . . . . .
F005 F 0.45805(13) 0.27232(17) 0.16897(3) 0.0372(3) Uani 1 1 d . . . . .
N006 N 0.41958(16) 0.4072(2) 0.30255(5) 0.0195(4) Uani 1 1 d . . . . .
C007 C 0.47456(18) 0.3294(2) 0.40104(5) 0.0139(4) Uani 1 1 d . . . . .
C008 C 0.47532(19) 0.5659(2) 0.30817(5) 0.0156(4) Uani 1 1 d . . . . .
C009 C 0.74630(18) 0.3174(2) 0.44456(5) 0.0138(4) Uani 1 1 d . . . . .
C00A C 0.45134(19) 0.1652(2) 0.39206(5) 0.0174(4) Uani 1 1 d . . . . .
H00A H 0.5252 0.0994 0.3838 0.021 Uiso 1 1 calc R . . . .
C00B C 0.81945(18) 0.2148(2) 0.35728(5) 0.0160(4) Uani 1 1 d . . . . .
H00B H 0.8243 0.1479 0.3810 0.019 Uiso 1 1 calc R . . . .
C00C C 0.62168(19) 0.5880(2) 0.31432(5) 0.0148(4) Uani 1 1 d . . . . .
C00D C 0.6434(2) 0.6643(2) 0.45638(5) 0.0195(4) Uani 1 1 d . . . . .
H00C H 0.5566 0.6189 0.4661 0.023 Uiso 1 1 calc R . . . .
H00D H 0.7231 0.6141 0.4726 0.023 Uiso 1 1 calc R . . . .
C00E C 0.71954(18) 0.4471(2) 0.31945(5) 0.0148(4) Uani 1 1 d . . . . .
C00F C 0.36582(19) 0.4260(2) 0.41251(5) 0.0179(4) Uani 1 1 d . . . . .
H00F H 0.3808 0.5382 0.4181 0.022 Uiso 1 1 calc R . . . .
C00G C 0.6769(2) 0.7442(2) 0.31614(5) 0.0177(4) Uani 1 1 d . . . . .
H00G H 0.7750 0.7582 0.3182 0.021 Uiso 1 1 calc R . . . .
C00H C 0.3904(2) 0.7039(2) 0.30821(5) 0.0198(4) Uani 1 1 d . . . . .
H00H H 0.2921 0.6917 0.3057 0.024 Uiso 1 1 calc R . . . .
C00I C 0.65138(19) 0.6227(2) 0.41062(5) 0.0156(4) Uani 1 1 d . . . . .
H00E H 0.7381 0.6690 0.4011 0.019 Uiso 1 1 calc R . . . .
H00I H 0.5719 0.6742 0.3945 0.019 Uiso 1 1 calc R . . . .
C00J C 0.6781(2) 0.2515(2) 0.47687(5) 0.0178(4) Uani 1 1 d . . . . .
H00J H 0.5797 0.2401 0.4745 0.021 Uiso 1 1 calc R . . . .
C00K C 0.8905(2) 0.3356(3) 0.44848(6) 0.0206(4) Uani 1 1 d . . . . .
H00K H 0.9373 0.3836 0.4269 0.025 Uiso 1 1 calc R . . . .
C00L C 0.80577(19) 0.4100(2) 0.28841(5) 0.0193(4) Uani 1 1 d . . . . .
H00L H 0.8035 0.4776 0.2648 0.023 Uiso 1 1 calc R . . . .
C00M C 0.8996(2) 0.1766(2) 0.32497(5) 0.0190(4) Uani 1 1 d . . . . .
H00M H 0.9569 0.0826 0.3262 0.023 Uiso 1 1 calc R . . . .
C00N C 0.5913(2) 0.8800(2) 0.31497(5) 0.0209(4) Uani 1 1 d . . . . .
H00N H 0.6301 0.9862 0.3162 0.025 Uiso 1 1 calc R . . . .
C00O C 0.8948(2) 0.2774(2) 0.29092(6) 0.0202(4) Uani 1 1 d . . . . .
H00O H 0.9525 0.2556 0.2693 0.024 Uiso 1 1 calc R . . . .
C00P C 0.73204(18) 0.3502(2) 0.35528(5) 0.0143(4) Uani 1 1 d . . . . .
C00Q C 0.3206(2) 0.0983(3) 0.39527(5) 0.0205(4) Uani 1 1 d . . . . .
H00Q H 0.3046 -0.0133 0.3892 0.025 Uiso 1 1 calc R . . . .
C00R C 0.2134(2) 0.1950(3) 0.40745(6) 0.0227(4) Uani 1 1 d . . . . .
H00R H 0.1242 0.1488 0.4101 0.027 Uiso 1 1 calc R . . . .
C00S C 0.4480(2) 0.8584(3) 0.31193(6) 0.0222(4) Uani 1 1 d . . . . .
H00S H 0.3886 0.9505 0.3124 0.027 Uiso 1 1 calc R . . . .
C00T C 0.7545(2) 0.2024(2) 0.51260(6) 0.0224(4) Uani 1 1 d . . . . .
H00T H 0.7080 0.1586 0.5347 0.027 Uiso 1 1 calc R . . . .
C00U C 0.8980(2) 0.2173(3) 0.51596(6) 0.0256(5) Uani 1 1 d . . . . .
H00U H 0.9502 0.1822 0.5402 0.031 Uiso 1 1 calc R . . . .
C00V C 0.2351(2) 0.3581(3) 0.41576(6) 0.0237(5) Uani 1 1 d . . . . .
H00V H 0.1607 0.4238 0.4237 0.028 Uiso 1 1 calc R . . . .
C00W C 0.9653(2) 0.2834(3) 0.48390(6) 0.0268(5) Uani 1 1 d . . . . .
H00W H 1.0638 0.2929 0.4862 0.032 Uiso 1 1 calc R . . . .
C00X C 0.4550(2) 0.3281(3) 0.26467(7) 0.0305(5) Uani 1 1 d . . . . .
H00P H 0.4068 0.3830 0.2411 0.046 Uiso 1 1 calc GR . . . .
H00X H 0.4263 0.2139 0.2650 0.046 Uiso 1 1 calc GR . . . .
H00Y H 0.5558 0.3343 0.2626 0.046 Uiso 1 1 calc GR . . . .
C00Y C 0.6460(2) 0.8471(3) 0.46289(6) 0.0286(5) Uani 1 1 d . . . . .
H00Z H 0.5632 0.8958 0.4485 0.043 Uiso 1 1 calc GR . . . .
H H 0.7297 0.8926 0.4521 0.043 Uiso 1 1 calc GR . . . .
HA H 0.6466 0.8708 0.4923 0.043 Uiso 1 1 calc GR . . . .
C00Z C 0.2699(2) 0.3922(3) 0.30622(6) 0.0289(5) Uani 1 1 d . . . . .
H00 H 0.2451 0.4480 0.3311 0.043 Uiso 1 1 calc GR . . . .
HB H 0.2450 0.2770 0.3078 0.043 Uiso 1 1 calc GR . . . .
HC H 0.2193 0.4415 0.2822 0.043 Uiso 1 1 calc GR . . . .
B010 B 0.4569(2) 0.2504(3) 0.12698(6) 0.0182(5) Uani 1 1 d . . . . .

loop_
_atom_site_aniso_label
_atom_site_aniso_U_11
_atom_site_aniso_U_22
_atom_site_aniso_U_33
_atom_site_aniso_U_23
_atom_site_aniso_U_13
_atom_site_aniso_U_12
P001 0.0117(2) 0.0154(2) 0.0098(2) 0.00010(19) 0.00122(17) -0.00011(19)
F002 0.0204(6) 0.0254(7) 0.0281(6) -0.0027(5) -0.0042(5) 0.0035(5)
F003 0.0234(6) 0.0302(7) 0.0469(8) -0.0077(6) 0.0008(6) 0.0076(5)
F004 0.0427(8) 0.0317(7) 0.0255(6) 0.0009(6) -0.0016(6) -0.0162(6)
F005 0.0342(7) 0.0633(10) 0.0146(6) -0.0067(6) 0.0042(5) -0.0082(7)
N006 0.0176(8) 0.0233(9) 0.0171(8) 0.0013(7) -0.0019(6) -0.0040(7)
C007 0.0129(9) 0.0180(10) 0.0107(8) 0.0015(7) 0.0000(7) 0.0005(7)
C008 0.0176(9) 0.0223(10) 0.0068(8) 0.0014(7) 0.0002(7) 0.0003(8)
C009 0.0164(9) 0.0154(9) 0.0096(8) -0.0021(7) 0.0006(7) 0.0019(8)
C00A 0.0173(9) 0.0204(10) 0.0147(9) -0.0001(8) 0.0026(7) -0.0004(8)
C00B 0.0167(9) 0.0186(10) 0.0126(8) 0.0011(8) 0.0007(7) 0.0004(8)
C00C 0.0178(9) 0.0200(10) 0.0065(8) 0.0013(7) 0.0011(7) 0.0018(8)
C00D 0.0238(10) 0.0197(10) 0.0149(9) -0.0030(8) 0.0009(8) -0.0001(8)
C00E 0.0142(9) 0.0183(10) 0.0117(8) -0.0011(7) -0.0006(7) -0.0010(8)
C00F 0.0160(9) 0.0188(10) 0.0192(9) 0.0009(8) 0.0018(7) 0.0005(8)
C00G 0.0203(10) 0.0235(11) 0.0093(8) 0.0018(8) 0.0008(7) -0.0009(8)
C00H 0.0180(10) 0.0293(11) 0.0119(9) 0.0008(8) 0.0002(7) 0.0044(9)
C00I 0.0167(9) 0.0173(10) 0.0129(8) 0.0001(7) 0.0011(7) -0.0007(8)
C00J 0.0206(10) 0.0202(10) 0.0129(8) -0.0008(8) 0.0025(7) -0.0016(8)
C00K 0.0178(10) 0.0313(12) 0.0128(9) 0.0008(8) 0.0017(7) -0.0002(9)
C00L 0.0205(10) 0.0259(11) 0.0116(8) 0.0014(8) 0.0028(7) 0.0010(8)
C00M 0.0183(10) 0.0223(11) 0.0164(9) -0.0024(8) 0.0007(7) 0.0036(8)
C00N 0.0316(11) 0.0182(10) 0.0128(9) -0.0021(8) 0.0002(8) 0.0001(9)
C00O 0.0179(10) 0.0300(11) 0.0133(9) -0.0043(8) 0.0045(7) 0.0024(9)
C00P 0.0116(9) 0.0198(10) 0.0116(8) -0.0019(7) 0.0015(7) -0.0024(7)
C00Q 0.0227(10) 0.0221(11) 0.0165(9) 0.0008(8) 0.0007(8) -0.0061(9)
C00R 0.0148(10) 0.0303(12) 0.0227(10) 0.0042(9) 0.0003(8) -0.0053(9)
C00S 0.0271(11) 0.0237(11) 0.0159(9) -0.0011(8) 0.0018(8) 0.0085(9)
C00T 0.0311(11) 0.0240(11) 0.0119(9) 0.0023(8) 0.0012(8) -0.0011(9)
C00U 0.0304(12) 0.0310(12) 0.0142(9) 0.0006(9) -0.0052(8) 0.0068(10)
C00V 0.0150(10) 0.0285(12) 0.0280(11) 0.0013(9) 0.0043(8) 0.0019(9)
C00W 0.0178(10) 0.0432(14) 0.0187(10) -0.0003(10) -0.0027(8) 0.0040(10)
C00X 0.0288(12) 0.0317(13) 0.0309(11) -0.0114(10) 0.0010(9) -0.0052(10)
C00Y 0.0391(13) 0.0225(11) 0.0246(11) -0.0052(9) 0.0054(9) -0.0008(10)
C00Z 0.0193(10) 0.0408(14) 0.0264(11) 0.0041(10) -0.0006(8) -0.0086(10)
B010 0.0206(11) 0.0214(12) 0.0126(10) -0.0039(9) 0.0010(8) -0.0002(9)

loop_
_atom_type_symbol
_atom_type_description
_atom_type_scat_dispersion_real
_atom_type_scat_dispersion_imag
_atom_type_scat_source
C C 0.0033 0.0016 'International Tables Vol C Tables 4.2.6.8 and 6.1.1.4'
H H 0.0000 0.0000 'International Tables Vol C Tables 4.2.6.8 and 6.1.1.4'
B B 0.0013 0.0007 'International Tables Vol C Tables 4.2.6.8 and 6.1.1.4'
F F 0.0171 0.0103 'International Tables Vol C Tables 4.2.6.8 and 6.1.1.4'
N N 0.0061 0.0033 'International Tables Vol C Tables 4.2.6.8 and 6.1.1.4'
P P 0.1023 0.0942 'International Tables Vol C Tables 4.2.6.8 and 6.1.1.4'

loop_
_geom_angle_atom_site_label_1
_geom_angle_atom_site_label_2
_geom_angle_atom_site_label_3
_geom_angle
_geom_angle_site_symmetry_1
_geom_angle_site_symmetry_3
_geom_angle_publ_flag
C007 P001 C009 106.82(8) . . ?
C007 P001 C00I 110.42(9) . . ?
C007 P001 C00P 112.94(8) . . ?
C009 P001 C00I 104.99(8) . . ?
C009 P001 C00P 108.05(8) . . ?
C00P P001 C00I 113.09(8) . . ?
C008 N006 C00X 114.15(15) . . ?
C008 N006 C00Z 115.70(16) . . ?
C00Z N006 C00X 109.13(16) . . ?
C00A C007 P001 118.34(13) . . ?
C00F C007 P001 121.65(14) . . ?
C00F C007 C00A 119.86(17) . . ?
N006 C008 C00C 119.87(16) . . ?
C00H C008 N006 122.08(17) . . ?
C00H C008 C00C 118.05(17) . . ?
C00J C009 P001 120.46(14) . . ?
C00K C009 P001 119.17(14) . . ?
C00K C009 C00J 119.76(17) . . ?
C007 C00A H00A 120.0 . . ?
C00Q C00A C007 120.01(17) . . ?
C00Q C00A H00A 120.0 . . ?
C00M C00B H00B 119.6 . . ?
C00M C00B C00P 120.90(17) . . ?
C00P C00B H00B 119.6 . . ?
C008 C00C C00E 121.82(17) . . ?
C00G C00C C008 119.78(17) . . ?
C00G C00C C00E 118.40(16) . . ?
H00C C00D H00D 108.1 . . ?
C00I C00D H00C 109.5 . . ?
C00I C00D H00D 109.5 . . ?
C00Y C00D H00C 109.5 . . ?
C00Y C00D H00D 109.5 . . ?
C00Y C00D C00I 110.73(16) . . ?
C00L C00E C00C 119.63(16) . . ?
C00L C00E C00P 117.47(17) . . ?
C00P C00E C00C 122.88(15) . . ?
C007 C00F H00F 120.1 . . ?
C007 C00F C00V 119.83(18) . . ?
C00V C00F H00F 120.1 . . ?
C00C C00G H00G 119.4 . . ?
C00N C00G C00C 121.23(18) . . ?
C00N C00G H00G 119.4 . . ?
C008 C00H H00H 119.6 . . ?
C00S C00H C008 120.86(18) . . ?
C00S C00H H00H 119.6 . . ?
P001 C00I H00E 109.0 . . ?
P001 C00I H00I 109.0 . . ?
C00D C00I P001 112.78(13) . . ?
C00D C00I H00E 109.0 . . ?
C00D C00I H00I 109.0 . . ?
H00E C00I H00I 107.8 . . ?
C009 C00J H00J 120.1 . . ?
C00T C00J C009 119.86(18) . . ?
C00T C00J H00J 120.1 . . ?
C009 C00K H00K 120.2 . . ?
C00W C00K C009 119.68(17) . . ?
C00W C00K H00K 120.2 . . ?
C00E C00L H00L 119.0 . . ?
C00O C00L C00E 122.02(17) . . ?
C00O C00L H00L 119.0 . . ?
C00B C00M H00M 120.4 . . ?
C00O C00M C00B 119.19(18) . . ?
C00O C00M H00M 120.4 . . ?
C00G C00N H00N 120.5 . . ?
C00S C00N C00G 118.99(19) . . ?
C00S C00N H00N 120.5 . . ?
C00L C00O H00O 120.0 . . ?
C00M C00O C00L 120.07(17) . . ?
C00M C00O H00O 120.0 . . ?
C00B C00P P001 118.05(13) . . ?
C00B C00P C00E 120.12(16) . . ?
C00E C00P P001 121.64(14) . . ?
C00A C00Q H00Q 120.2 . . ?
C00A C00Q C00R 119.70(19) . . ?
C00R C00Q H00Q 120.2 . . ?
C00Q C00R H00R 119.7 . . ?
C00V C00R C00Q 120.57(18) . . ?
C00V C00R H00R 119.7 . . ?
C00H C00S H00S 119.6 . . ?
C00N C00S C00H 120.81(18) . . ?
C00N C00S H00S 119.6 . . ?
C00J C00T H00T 119.9 . . ?
C00U C00T C00J 120.14(18) . . ?
C00U C00T H00T 119.9 . . ?
C00T C00U H00U 120.1 . . ?
C00T C00U C00W 119.84(18) . . ?
C00W C00U H00U 120.1 . . ?
C00F C00V H00V 120.0 . . ?
C00R C00V C00F 120.02(18) . . ?
C00R C00V H00V 120.0 . . ?
C00K C00W C00U 120.69(19) . . ?
C00K C00W H00W 119.7 . . ?
C00U C00W H00W 119.7 . . ?
N006 C00X H00P 109.5 . . ?
N006 C00X H00X 109.5 . . ?
N006 C00X H00Y 109.5 . . ?
H00P C00X H00X 109.5 . . ?
H00P C00X H00Y 109.5 . . ?
H00X C00X H00Y 109.5 . . ?
C00D C00Y H00Z 109.5 . . ?
C00D C00Y H 109.5 . . ?
C00D C00Y HA 109.5 . . ?
H00Z C00Y H 109.5 . . ?
H00Z C00Y HA 109.5 . . ?
H C00Y HA 109.5 . . ?
N006 C00Z H00 109.5 . . ?
N006 C00Z HB 109.5 . . ?
N006 C00Z HC 109.5 . . ?
H00 C00Z HB 109.5 . . ?
H00 C00Z HC 109.5 . . ?
HB C00Z HC 109.5 . . ?
F002 B010 F004 109.72(16) . . ?
F003 B010 F002 109.09(16) . . ?
F003 B010 F004 108.37(16) . . ?
F005 B010 F002 110.18(16) . . ?
F005 B010 F003 110.20(17) . . ?
F005 B010 F004 109.25(16) . . ?

loop_
_geom_bond_atom_site_label_1
_geom_bond_atom_site_label_2
_geom_bond_distance
_geom_bond_site_symmetry_2
_geom_bond_publ_flag
P001 C007 1.7893(18) . ?
P001 C009 1.8036(18) . ?
P001 C00I 1.8117(19) . ?
P001 C00P 1.8074(17) . ?
F002 B010 1.394(2) . ?
F003 B010 1.390(2) . ?
F004 B010 1.400(2) . ?
F005 B010 1.383(2) . ?
N006 C008 1.418(2) . ?
N006 C00X 1.462(3) . ?
N006 C00Z 1.462(2) . ?
C007 C00A 1.397(3) . ?
C007 C00F 1.389(2) . ?
C008 C00C 1.421(2) . ?
C008 C00H 1.399(3) . ?
C009 C00J 1.395(2) . ?
C009 C00K 1.394(3) . ?
C00A H00A 0.9500 . ?
C00A C00Q 1.386(3) . ?
C00B H00B 0.9500 . ?
C00B C00M 1.391(2) . ?
C00B C00P 1.395(3) . ?
C00C C00E 1.496(3) . ?
C00C C00G 1.390(3) . ?
C00D H00C 0.9900 . ?
C00D H00D 0.9900 . ?
C00D C00I 1.541(2) . ?
C00D C00Y 1.519(3) . ?
C00E C00L 1.393(2) . ?
C00E C00P 1.414(2) . ?
C00F H00F 0.9500 . ?
C00F C00V 1.390(3) . ?
C00G H00G 0.9500 . ?
C00G C00N 1.388(3) . ?
C00H H00H 0.9500 . ?
C00H C00S 1.389(3) . ?
C00I H00E 0.9900 . ?
C00I H00I 0.9900 . ?
C00J H00J 0.9500 . ?
C00J C00T 1.392(3) . ?
C00K H00K 0.9500 . ?
C00K C00W 1.384(3) . ?
C00L H00L 0.9500 . ?
C00L C00O 1.386(3) . ?
C00M H00M 0.9500 . ?
C00M C00O 1.385(3) . ?
C00N H00N 0.9500 . ?
C00N C00S 1.388(3) . ?
C00O H00O 0.9500 . ?
C00Q H00Q 0.9500 . ?
C00Q C00R 1.387(3) . ?
C00R H00R 0.9500 . ?
C00R C00V 1.382(3) . ?
C00S H00S 0.9500 . ?
C00T H00T 0.9500 . ?
C00T C00U 1.385(3) . ?
C00U H00U 0.9500 . ?
C00U C00W 1.385(3) . ?
C00V H00V 0.9500 . ?
C00W H00W 0.9500 . ?
C00X H00P 0.9800 . ?
C00X H00X 0.9800 . ?
C00X H00Y 0.9800 . ?
C00Y H00Z 0.9800 . ?
C00Y H 0.9800 . ?
C00Y HA 0.9800 . ?
C00Z H00 0.9800 . ?
C00Z HB 0.9800 . ?
C00Z HC 0.9800 . ?
